data_4024258
loop_
_publ_author_name
'C\'ecile Givelet'
'Bernard Tinant'
'Luc Van Meervelt'
'Thierry Buffeteau'
'Nathalie Marchand-Geneste'
'Brigitte Bibal'

_publ_section_title
;
Polyphosphorylated Triphenylenes: Synthesis, Crystal Structure, and
Selective Catechol Recognition
;
_journal_name_full 'Journal of Organic Chemistry'
_journal_page_first 652
_journal_page_last 659
_journal_paper_doi 10.1021/jo802015k
_journal_volume 74
_journal_year 2009
_chemical_formula_sum 'C106 H104 O27 P6'
_chemical_formula_weight 1995.71
_space_group_IT_number 15
_symmetry_cell_setting monoclinic
_symmetry_space_group_name_Hall '-C 2yc'
_symmetry_space_group_name_H-M 'C 1 2/c 1'
_atom_sites_solution_hydrogens geom
_atom_sites_solution_primary direct
_atom_sites_solution_secondary difmap
_audit_creation_method SHELXL-97
_cell_angle_alpha 90.00
_cell_angle_beta 111.556(3)
_cell_angle_gamma 90.00
_cell_formula_units_Z 4
_cell_length_a 25.4815(8)
_cell_length_b 21.1342(8)
_cell_length_c 19.4278(7)
_cell_measurement_temperature 100(2)
_cell_volume 9730.7(6)
_computing_cell_refinement 'Bruker SAINT'
_computing_data_collection 'Bruker SMART'
_computing_data_reduction 'Bruker SAINT'
_computing_publication_material Platon
_computing_structure_refinement 'SHELXL-97 (Sheldrick, 1997)'
_computing_structure_solution 'SHELXS-97 (Sheldrick, 1990)'
_diffrn_ambient_temperature 100(2)
_diffrn_measured_fraction_theta_full 0.965
_diffrn_measured_fraction_theta_max 0.965
_diffrn_measurement_device_type ' SMART 6000 '
_diffrn_measurement_method '\w and \f scans'
_diffrn_radiation_monochromator 'crossed G\"obel mirrors'
_diffrn_radiation_source 'fine-focus sealed tube'
_diffrn_radiation_type CuK\a
_diffrn_radiation_wavelength 1.54178
_diffrn_reflns_av_R_equivalents 0.0895
_diffrn_reflns_av_sigmaI/netI 0.0677
_diffrn_reflns_limit_h_max 26
_diffrn_reflns_limit_h_min -30
_diffrn_reflns_limit_k_max 25
_diffrn_reflns_limit_k_min 0
_diffrn_reflns_limit_l_max 23
_diffrn_reflns_limit_l_min 0
_diffrn_reflns_number 48318
_diffrn_reflns_theta_full 71.87
_diffrn_reflns_theta_max 71.87
_diffrn_reflns_theta_min 2.80
_exptl_absorpt_coefficient_mu 1.689
_exptl_absorpt_correction_T_max 0.839
_exptl_absorpt_correction_T_min 0.575
_exptl_absorpt_correction_type multi-scan
_exptl_absorpt_process_details 'Bruker SADABS'
_exptl_crystal_colour colourless
_exptl_crystal_density_diffrn 1.362
_exptl_crystal_density_method 'not measured'
_exptl_crystal_description rod
_exptl_crystal_F_000 4184
_exptl_crystal_size_max 0.5
_exptl_crystal_size_mid 0.2
_exptl_crystal_size_min 0.1
_refine_diff_density_max 0.675
_refine_diff_density_min -0.379
_refine_diff_density_rms 0.072
_refine_ls_extinction_method none
_refine_ls_goodness_of_fit_ref 1.027
_refine_ls_hydrogen_treatment mixed
_refine_ls_matrix_type full
_refine_ls_number_parameters 640
_refine_ls_number_reflns 9212
_refine_ls_number_restraints 0
_refine_ls_restrained_S_all 1.027
_refine_ls_R_factor_all 0.0604
_refine_ls_R_factor_gt 0.0490
_refine_ls_shift/su_max 0.001
_refine_ls_shift/su_mean 0.000
_refine_ls_structure_factor_coef Fsqd
_refine_ls_weighting_details 'calc w=1/[\s^2^(Fo^2^)+(0.0451P)^2^+17.1446P] where P=(Fo^2^+2Fc^2^)/3'
_refine_ls_weighting_scheme calc
_refine_ls_wR_factor_gt 0.1180
_refine_ls_wR_factor_ref 0.1273
_reflns_number_gt 7667
_reflns_number_total 9212
_reflns_threshold_expression >2sigma(I)
_cod_data_source_file jo802015k_si_001.cif
_cod_data_source_block cg133
_cod_depositor_comments
;
The following automatic conversions were performed:

data name '_atom_site_symetry_multiplicity' was replaced with
'_atom_site_symmetry_multiplicity' as specified in the replacement
file 'data/replacement-values/replacement_tags.lst'.

Automatic conversion script
Id: cif_correct_tags 9268 2022-04-12 08:56:07Z antanas 
;
_cod_original_sg_symbol_H-M ' C2/c'
_cod_database_code 4024258

loop_
_symmetry_equiv_pos_as_xyz
'x, y, z'
'-x, y, -z+1/2'
'x+1/2, y+1/2, z'
'-x+1/2, y+1/2, -z+1/2'
'-x, -y, -z'
'x, -y, z-1/2'
'-x+1/2, -y+1/2, -z'
'x+1/2, -y+1/2, z-1/2'

loop_
_atom_site_label
_atom_site_type_symbol
_atom_site_fract_x
_atom_site_fract_y
_atom_site_fract_z
_atom_site_U_iso_or_equiv
_atom_site_adp_type
_atom_site_occupancy
_atom_site_symmetry_multiplicity
_atom_site_calc_flag
_atom_site_refinement_flags
_atom_site_disorder_assembly
_atom_site_disorder_group
C1 C 0.14791(9) 0.70602(10) 0.33876(11) 0.0162(4) Uani 1 1 d . . .
C2 C 0.11851(9) 0.76334(9) 0.32270(11) 0.0170(4) Uani 1 1 d . . .
C3 C 0.06094(9) 0.76337(9) 0.28811(11) 0.0175(4) Uani 1 1 d . . .
H3 H 0.0412 0.8025 0.2769 0.021 Uiso 1 1 calc R . .
C4 C 0.03064(9) 0.70620(9) 0.26903(11) 0.0147(4) Uani 1 1 d . . .
C5 C 0.06041(9) 0.64844(9) 0.28716(11) 0.0152(4) Uani 1 1 d . . .
C6 C 0.11930(9) 0.64980(9) 0.32183(11) 0.0157(4) Uani 1 1 d . . .
H6 H 0.1397 0.6111 0.3338 0.019 Uiso 1 1 calc R . .
C7 C 0.02947(9) 0.58849(9) 0.26833(11) 0.0147(4) Uani 1 1 d . . .
C8 C 0.05819(9) 0.53029(9) 0.28574(11) 0.0161(4) Uani 1 1 d . . .
H8 H 0.0980 0.5299 0.3102 0.019 Uiso 1 1 calc R . .
C9 C 0.02937(9) 0.47415(9) 0.26779(11) 0.0157(4) Uani 1 1 d . . .
C10 C 0.05274(10) 0.37813(10) 0.15356(12) 0.0199(4) Uani 1 1 d . . .
C11 C 0.06101(11) 0.40896(12) 0.09522(14) 0.0287(5) Uani 1 1 d . . .
H11 H 0.0929 0.4357 0.1049 0.034 Uiso 1 1 calc R . .
C12 C 0.02353(11) 0.40128(12) 0.02315(13) 0.0314(6) Uani 1 1 d . . .
H12 H 0.0295 0.4227 -0.0163 0.038 Uiso 1 1 calc R . .
C13 C -0.02289(10) 0.36201(12) 0.00918(13) 0.0267(5) Uani 1 1 d . . .
C14 C -0.03084(10) 0.32916(11) 0.06680(13) 0.0243(5) Uani 1 1 d . . .
H14 H -0.0618 0.3010 0.0568 0.029 Uiso 1 1 calc R . .
C15 C 0.00649(10) 0.33786(10) 0.13841(12) 0.0223(5) Uani 1 1 d . . .
H15 H 0.0006 0.3162 0.1778 0.027 Uiso 1 1 calc R . .
C16 C -0.05447(13) 0.38310(16) -0.11935(14) 0.0429(7) Uani 1 1 d . . .
H16A H -0.0507 0.4289 -0.1107 0.064 Uiso 1 1 calc R . .
H16B H -0.0867 0.3745 -0.1651 0.064 Uiso 1 1 calc R . .
H16C H -0.0199 0.3665 -0.1238 0.064 Uiso 1 1 calc R . .
C17 C 0.12406(9) 0.32105(10) 0.29303(13) 0.0203(4) Uani 1 1 d . . .
C18 C 0.12855(10) 0.26715(10) 0.25475(13) 0.0235(5) Uani 1 1 d . . .
H18 H 0.1122 0.2668 0.2022 0.028 Uiso 1 1 calc R . .
C19 C 0.15652(10) 0.21382(10) 0.29190(14) 0.0270(5) Uani 1 1 d . . .
H19 H 0.1587 0.1770 0.2651 0.032 Uiso 1 1 calc R . .
C20 C 0.18126(11) 0.21473(11) 0.36850(15) 0.0294(5) Uani 1 1 d . . .
C21 C 0.17618(11) 0.26804(12) 0.40816(14) 0.0287(5) Uani 1 1 d . . .
H21 H 0.1922 0.2680 0.4607 0.034 Uiso 1 1 calc R . .
C22 C 0.14783(10) 0.32065(11) 0.37069(13) 0.0241(5) Uani 1 1 d . . .
H22 H 0.1444 0.3569 0.3976 0.029 Uiso 1 1 calc R . .
C23 C 0.21960(15) 0.11151(13) 0.3716(2) 0.0504(8) Uani 1 1 d . . .
H23A H 0.1829 0.0923 0.3437 0.076 Uiso 1 1 calc R . .
H23B H 0.2433 0.0808 0.4073 0.076 Uiso 1 1 calc R . .
H23C H 0.2380 0.1239 0.3373 0.076 Uiso 1 1 calc R . .
C24 C 0.31279(9) 0.71447(10) 0.39623(12) 0.0191(4) Uani 1 1 d . . .
C25 C 0.35935(9) 0.67685(10) 0.40303(12) 0.0209(4) Uani 1 1 d . . .
H25 H 0.3548 0.6413 0.3714 0.025 Uiso 1 1 calc R . .
C26 C 0.41235(10) 0.69052(11) 0.45535(13) 0.0244(5) Uani 1 1 d . . .
H26 H 0.4439 0.6648 0.4592 0.029 Uiso 1 1 calc R . .
C27 C 0.41861(10) 0.74209(11) 0.50175(12) 0.0238(5) Uani 1 1 d . . .
C28 C 0.37278(10) 0.78123(11) 0.49437(13) 0.0249(5) Uani 1 1 d . . .
H28 H 0.3778 0.8175 0.5250 0.030 Uiso 1 1 calc R . .
C29 C 0.32015(10) 0.76730(11) 0.44254(12) 0.0231(5) Uani 1 1 d . . .
H29 H 0.2888 0.7936 0.4382 0.028 Uiso 1 1 calc R . .
C30 C 0.51276(11) 0.71322(14) 0.57644(15) 0.0371(6) Uani 1 1 d . . .
H30A H 0.4993 0.6725 0.5877 0.056 Uiso 1 1 calc R . .
H30B H 0.5442 0.7282 0.6200 0.056 Uiso 1 1 calc R . .
H30C H 0.5255 0.7080 0.5350 0.056 Uiso 1 1 calc R . .
C31 C 0.22603(9) 0.74454(10) 0.25227(12) 0.0205(4) Uani 1 1 d . . .
C32 C 0.24933(9) 0.80441(10) 0.25523(13) 0.0220(4) Uani 1 1 d . . .
H32 H 0.2750 0.8199 0.3011 0.026 Uiso 1 1 calc R . .
C33 C 0.23582(10) 0.84201(11) 0.19253(13) 0.0257(5) Uani 1 1 d . . .
H33 H 0.2525 0.8826 0.1953 0.031 Uiso 1 1 calc R . .
C34 C 0.19747(10) 0.81958(12) 0.12560(13) 0.0264(5) Uani 1 1 d . . .
C35 C 0.17294(10) 0.76049(12) 0.12180(13) 0.0286(5) Uani 1 1 d . . .
H35 H 0.1461 0.7459 0.0762 0.034 Uiso 1 1 calc R . .
C36 C 0.18752(10) 0.72279(11) 0.18424(13) 0.0251(5) Uani 1 1 d . . .
H36 H 0.1713 0.6819 0.1810 0.030 Uiso 1 1 calc R . .
C37 C 0.20942(13) 0.91065(13) 0.05986(16) 0.0386(6) Uani 1 1 d . . .
H37A H 0.2043 0.9402 0.0957 0.058 Uiso 1 1 calc R . .
H37B H 0.1940 0.9293 0.0102 0.058 Uiso 1 1 calc R . .
H37C H 0.2497 0.9021 0.0730 0.058 Uiso 1 1 calc R . .
C38 C 0.10599(9) 0.92501(10) 0.27213(12) 0.0199(4) Uani 1 1 d . . .
C39 C 0.08237(11) 0.98513(11) 0.26807(14) 0.0300(5) Uani 1 1 d . . .
H39 H 0.0759 1.0017 0.3097 0.036 Uiso 1 1 calc R . .
C40 C 0.06842(12) 1.02062(12) 0.20468(14) 0.0342(6) Uani 1 1 d . . .
H40 H 0.0529 1.0617 0.2029 0.041 Uiso 1 1 calc R . .
C41 C 0.07696(10) 0.99639(11) 0.14274(13) 0.0268(5) Uani 1 1 d . . .
C42 C 0.09847(10) 0.93585(11) 0.14481(13) 0.0251(5) Uani 1 1 d . . .
H42 H 0.1029 0.9184 0.1022 0.030 Uiso 1 1 calc R . .
C43 C 0.11350(10) 0.90088(10) 0.20996(13) 0.0230(5) Uani 1 1 d . . .
H43 H 0.1292 0.8598 0.2119 0.028 Uiso 1 1 calc R . .
C44 C 0.07284(12) 1.01425(13) 0.01955(15) 0.0363(6) Uani 1 1 d . . .
H44A H 0.1129 1.0037 0.0338 0.055 Uiso 1 1 calc R . .
H44B H 0.0628 1.0476 -0.0181 0.055 Uiso 1 1 calc R . .
H44C H 0.0499 0.9765 -0.0005 0.055 Uiso 1 1 calc R . .
C45 C 0.19572(10) 0.91884(9) 0.41544(12) 0.0206(4) Uani 1 1 d . . .
C46 C 0.21012(10) 0.92149(11) 0.49222(12) 0.0240(5) Uani 1 1 d . . .
H46 H 0.1848 0.9052 0.5135 0.029 Uiso 1 1 calc R . .
C47 C 0.26056(10) 0.94738(11) 0.53706(13) 0.0269(5) Uani 1 1 d . . .
H47 H 0.2701 0.9490 0.5891 0.032 Uiso 1 1 calc R . .
C48 C 0.29773(10) 0.97137(10) 0.50569(13) 0.0235(5) Uani 1 1 d . . .
C49 C 0.28505(10) 0.96789(10) 0.43002(12) 0.0216(4) Uani 1 1 d . . .
H49 H 0.3110 0.9830 0.4091 0.026 Uiso 1 1 calc R . .
C50 C 0.23370(10) 0.94196(10) 0.38525(12) 0.0221(5) Uani 1 1 d . . .
H50 H 0.2244 0.9400 0.3333 0.026 Uiso 1 1 calc R . .
C51 C 0.38281(11) 1.02830(12) 0.52455(14) 0.0311(5) Uani 1 1 d . . .
H51A H 0.3954 0.9971 0.4966 0.047 Uiso 1 1 calc R . .
H51B H 0.4156 1.0452 0.5650 0.047 Uiso 1 1 calc R . .
H51C H 0.3631 1.0629 0.4916 0.047 Uiso 1 1 calc R . .
C52 C 0.02277(12) 0.17700(12) 0.31526(17) 0.0399(7) Uani 1 1 d . . .
H52A H -0.0082 0.1973 0.3264 0.048 Uiso 1 1 calc R . .
H52B H 0.0471 0.2107 0.3078 0.048 Uiso 1 1 calc R . .
C53 C 0.05680(15) 0.13573(16) 0.37908(19) 0.0502(8) Uani 1 1 d . . .
H53A H 0.0324 0.1029 0.3870 0.075 Uiso 1 1 calc R . .
H53B H 0.0726 0.1616 0.4239 0.075 Uiso 1 1 calc R . .
H53C H 0.0875 0.1158 0.3680 0.075 Uiso 1 1 calc R . .
O14 O 0.20619(6) 0.70785(7) 0.37518(8) 0.0173(3) Uani 1 1 d . . .
O15 O 0.15106(6) 0.81708(7) 0.34290(9) 0.0212(3) Uani 1 1 d . . .
O16 O 0.05769(6) 0.41642(6) 0.28756(8) 0.0165(3) Uani 1 1 d . . .
O17 O 0.14377(7) 0.43918(7) 0.25070(9) 0.0259(4) Uani 1 1 d . . .
O18 O -0.06333(8) 0.35290(9) -0.05842(9) 0.0337(4) Uani 1 1 d . . .
O19 O 0.21162(9) 0.16624(9) 0.40999(11) 0.0412(5) Uani 1 1 d . . .
O20 O 0.24402(7) 0.62533(7) 0.30636(9) 0.0252(3) Uani 1 1 d . . .
O21 O 0.46779(7) 0.75840(9) 0.55692(9) 0.0306(4) Uani 1 1 d . . .
O22 O 0.18047(8) 0.85254(9) 0.06082(10) 0.0358(4) Uani 1 1 d . . .
O23 O 0.08768(7) 0.88324(7) 0.39546(9) 0.0249(3) Uani 1 1 d . . .
O24 O 0.06250(8) 1.03600(8) 0.08306(10) 0.0339(4) Uani 1 1 d . . .
O25 O 0.34558(7) 0.99874(9) 0.55436(9) 0.0312(4) Uani 1 1 d . . .
O26 O 0.0000 0.14014(12) 0.2500 0.0382(6) Uani 1 2 d S . .
O27 O 0.32184(10) 0.04453(10) 0.30757(11) 0.0479(5) Uani 1 1 d . . .
H27A H 0.2968(16) 0.0746(17) 0.264(2) 0.057 Uiso 1 1 d . . .
H27B H 0.3308(16) 0.0067(18) 0.283(2) 0.057 Uiso 1 1 d . . .
P1 P 0.09886(2) 0.39353(2) 0.24586(3) 0.01795(13) Uani 1 1 d . . .
P2 P 0.24653(2) 0.69201(2) 0.32985(3) 0.01771(13) Uani 1 1 d . . .
P3 P 0.12948(2) 0.88537(2) 0.35943(3) 0.01855(13) Uani 1 1 d . . .

loop_
_atom_site_aniso_label
_atom_site_aniso_U_11
_atom_site_aniso_U_22
_atom_site_aniso_U_33
_atom_site_aniso_U_23
_atom_site_aniso_U_13
_atom_site_aniso_U_12
C1 0.0141(11) 0.0200(10) 0.0152(10) -0.0004(8) 0.0063(8) -0.0008(7)
C2 0.0183(11) 0.0157(10) 0.0190(10) -0.0022(8) 0.0090(8) -0.0041(8)
C3 0.0189(11) 0.0145(10) 0.0206(10) 0.0009(8) 0.0090(8) 0.0010(7)
C4 0.0161(11) 0.0154(10) 0.0146(9) -0.0003(7) 0.0079(8) 0.0000(8)
C5 0.0181(11) 0.0152(10) 0.0128(9) -0.0006(7) 0.0063(8) -0.0005(7)
C6 0.0176(11) 0.0144(9) 0.0162(10) 0.0003(7) 0.0075(8) 0.0007(7)
C7 0.0178(10) 0.0145(9) 0.0129(9) -0.0004(7) 0.0070(8) -0.0009(8)
C8 0.0162(11) 0.0163(10) 0.0154(10) -0.0015(7) 0.0054(8) -0.0003(7)
C9 0.0184(10) 0.0145(10) 0.0145(9) 0.0009(7) 0.0066(8) 0.0029(8)
C10 0.0235(12) 0.0164(10) 0.0236(11) -0.0016(8) 0.0133(9) 0.0002(8)
C11 0.0327(14) 0.0305(12) 0.0268(12) 0.0007(10) 0.0157(10) -0.0073(10)
C12 0.0388(15) 0.0368(14) 0.0228(12) 0.0028(10) 0.0163(11) -0.0085(11)
C13 0.0309(14) 0.0325(13) 0.0194(11) -0.0047(9) 0.0124(10) 0.0002(10)
C14 0.0267(13) 0.0246(11) 0.0262(11) -0.0048(9) 0.0153(10) -0.0039(9)
C15 0.0285(13) 0.0201(11) 0.0227(11) -0.0009(8) 0.0147(9) -0.0009(9)
C16 0.0406(17) 0.071(2) 0.0189(12) 0.0018(12) 0.0126(11) -0.0068(14)
C17 0.0178(11) 0.0175(10) 0.0291(11) -0.0002(8) 0.0126(9) 0.0017(8)
C18 0.0243(12) 0.0206(11) 0.0302(12) -0.0003(9) 0.0154(10) -0.0001(8)
C19 0.0329(14) 0.0165(11) 0.0413(14) 0.0000(9) 0.0251(11) 0.0028(9)
C20 0.0299(14) 0.0241(12) 0.0412(14) 0.0120(10) 0.0213(11) 0.0105(9)
C21 0.0274(13) 0.0338(13) 0.0274(12) 0.0056(10) 0.0131(10) 0.0092(10)
C22 0.0245(12) 0.0242(11) 0.0271(12) -0.0014(9) 0.0136(9) 0.0056(9)
C23 0.064(2) 0.0306(14) 0.072(2) 0.0186(14) 0.0419(18) 0.0248(14)
C24 0.0174(11) 0.0200(10) 0.0206(10) 0.0025(8) 0.0076(8) -0.0015(8)
C25 0.0219(12) 0.0220(11) 0.0204(10) 0.0029(8) 0.0095(9) 0.0000(8)
C26 0.0205(12) 0.0291(12) 0.0250(11) 0.0075(9) 0.0103(9) 0.0035(9)
C27 0.0195(12) 0.0336(12) 0.0170(10) 0.0058(9) 0.0050(9) -0.0042(9)
C28 0.0253(13) 0.0284(12) 0.0212(11) -0.0036(9) 0.0090(9) -0.0053(9)
C29 0.0213(12) 0.0243(11) 0.0234(11) -0.0007(9) 0.0077(9) -0.0012(8)
C30 0.0201(14) 0.0540(17) 0.0305(13) 0.0098(12) 0.0014(10) 0.0012(11)
C31 0.0168(11) 0.0247(11) 0.0220(11) -0.0010(8) 0.0095(9) -0.0007(8)
C32 0.0184(11) 0.0237(11) 0.0243(11) 0.0007(9) 0.0085(9) 0.0020(8)
C33 0.0236(13) 0.0241(11) 0.0331(13) 0.0017(9) 0.0149(10) -0.0003(9)
C34 0.0268(13) 0.0336(13) 0.0228(11) 0.0057(9) 0.0139(10) 0.0075(10)
C35 0.0267(13) 0.0375(13) 0.0221(11) -0.0015(10) 0.0096(10) -0.0012(10)
C36 0.0210(12) 0.0302(12) 0.0246(12) -0.0019(9) 0.0087(9) -0.0034(9)
C37 0.0461(17) 0.0371(14) 0.0392(15) 0.0148(12) 0.0234(13) 0.0076(12)
C38 0.0171(11) 0.0197(10) 0.0224(11) -0.0031(8) 0.0067(8) -0.0008(8)
C39 0.0384(15) 0.0257(12) 0.0252(12) -0.0039(9) 0.0110(10) 0.0080(10)
C40 0.0415(16) 0.0258(12) 0.0317(13) 0.0003(10) 0.0094(11) 0.0133(10)
C41 0.0262(13) 0.0245(11) 0.0262(12) 0.0039(9) 0.0054(9) 0.0007(9)
C42 0.0269(13) 0.0253(11) 0.0255(12) -0.0027(9) 0.0126(10) -0.0014(9)
C43 0.0239(12) 0.0187(10) 0.0283(12) -0.0026(9) 0.0119(9) -0.0012(8)
C44 0.0416(16) 0.0390(15) 0.0306(13) 0.0092(11) 0.0159(12) 0.0038(11)
C45 0.0238(12) 0.0130(10) 0.0244(11) 0.0011(8) 0.0081(9) -0.0006(8)
C46 0.0261(13) 0.0235(11) 0.0220(11) 0.0029(9) 0.0081(9) -0.0016(9)
C47 0.0299(14) 0.0294(12) 0.0194(11) 0.0032(9) 0.0068(9) -0.0013(9)
C48 0.0224(12) 0.0214(11) 0.0230(11) 0.0010(9) 0.0041(9) 0.0010(8)
C49 0.0216(12) 0.0193(10) 0.0242(11) 0.0004(8) 0.0090(9) -0.0006(8)
C50 0.0271(13) 0.0179(10) 0.0206(11) -0.0023(8) 0.0079(9) -0.0010(8)
C51 0.0253(13) 0.0354(13) 0.0315(13) -0.0085(10) 0.0093(10) -0.0065(10)
C52 0.0406(17) 0.0279(13) 0.0624(19) -0.0110(12) 0.0319(14) -0.0071(11)
C53 0.053(2) 0.0462(17) 0.0539(19) -0.0079(14) 0.0230(15) -0.0151(14)
O14 0.0138(8) 0.0194(7) 0.0179(7) -0.0003(6) 0.0050(6) -0.0016(5)
O15 0.0190(8) 0.0131(7) 0.0321(8) -0.0023(6) 0.0102(6) -0.0028(6)
O16 0.0178(8) 0.0127(7) 0.0193(7) 0.0008(5) 0.0072(6) 0.0019(5)
O17 0.0224(9) 0.0226(8) 0.0354(9) -0.0012(7) 0.0136(7) -0.0043(6)
O18 0.0325(10) 0.0509(11) 0.0195(8) -0.0031(7) 0.0117(7) -0.0050(8)
O19 0.0502(13) 0.0330(10) 0.0496(11) 0.0185(9) 0.0291(10) 0.0239(9)
O20 0.0257(9) 0.0214(8) 0.0295(8) -0.0042(6) 0.0114(7) -0.0016(6)
O21 0.0190(9) 0.0433(10) 0.0232(8) 0.0021(7) 0.0004(6) -0.0042(7)
O22 0.0405(11) 0.0412(10) 0.0272(9) 0.0106(8) 0.0142(8) 0.0025(8)
O23 0.0254(9) 0.0251(8) 0.0266(8) -0.0025(6) 0.0125(7) -0.0025(6)
O24 0.0417(11) 0.0298(9) 0.0284(9) 0.0072(7) 0.0109(8) 0.0061(8)
O25 0.0229(9) 0.0427(10) 0.0224(8) -0.0028(7) 0.0016(7) -0.0085(7)
O26 0.0540(18) 0.0244(12) 0.0456(15) 0.000 0.0294(13) 0.000
O27 0.0704(16) 0.0408(11) 0.0345(11) 0.0046(9) 0.0217(10) 0.0205(10)
P1 0.0185(3) 0.0146(3) 0.0229(3) -0.00039(19) 0.0102(2) -0.00002(19)
P2 0.0160(3) 0.0177(3) 0.0199(3) -0.0011(2) 0.0072(2) -0.00159(19)
P3 0.0197(3) 0.0144(3) 0.0224(3) -0.00212(19) 0.0088(2) -0.00200(19)

loop_
_atom_type_symbol
_atom_type_description
_atom_type_scat_dispersion_real
_atom_type_scat_dispersion_imag
_atom_type_scat_source
C C 0.0181 0.0091 'International Tables Vol C Tables 4.2.6.8 and 6.1.1.4'
H H 0.0000 0.0000 'International Tables Vol C Tables 4.2.6.8 and 6.1.1.4'
O O 0.0492 0.0322 'International Tables Vol C Tables 4.2.6.8 and 6.1.1.4'
P P 0.2955 0.4335 'International Tables Vol C Tables 4.2.6.8 and 6.1.1.4'

loop_
_geom_angle_atom_site_label_1
_geom_angle_atom_site_label_2
_geom_angle_atom_site_label_3
_geom_angle
_geom_angle_site_symmetry_1
_geom_angle_site_symmetry_3
_geom_angle_publ_flag
C6 C1 O14 121.40(18) . . ?
C6 C1 C2 120.26(19) . . ?
O14 C1 C2 118.27(18) . . ?
C3 C2 O15 124.33(19) . . ?
C3 C2 C1 119.93(19) . . ?
O15 C2 C1 115.74(19) . . ?
C2 C3 C4 120.88(19) . . ?
C2 C3 H3 119.6 . . ?
C4 C3 H3 119.6 . . ?
C3 C4 C5 118.93(19) . . ?
C3 C4 C4 120.91(12) . 2 ?
C5 C4 C4 120.16(12) . 2 ?
C6 C5 C4 118.97(18) . . ?
C6 C5 C7 121.37(18) . . ?
C4 C5 C7 119.65(19) . . ?
C1 C6 C5 120.99(19) . . ?
C1 C6 H6 119.5 . . ?
C5 C6 H6 119.5 . . ?
C7 C7 C8 119.08(12) 2 . ?
C7 C7 C5 120.20(12) 2 . ?
C8 C7 C5 120.72(19) . . ?
C9 C8 C7 120.8(2) . . ?
C9 C8 H8 119.6 . . ?
C7 C8 H8 119.6 . . ?
C8 C9 O16 120.76(19) . . ?
C8 C9 C9 120.08(12) . 2 ?
O16 C9 C9 119.10(11) . 2 ?
C11 C10 C15 118.9(2) . . ?
C11 C10 P1 119.71(18) . . ?
C15 C10 P1 121.28(17) . . ?
C12 C11 C10 121.0(2) . . ?
C12 C11 H11 119.5 . . ?
C10 C11 H11 119.5 . . ?
C11 C12 C13 119.3(2) . . ?
C11 C12 H12 120.3 . . ?
C13 C12 H12 120.3 . . ?
O18 C13 C12 124.4(2) . . ?
O18 C13 C14 115.2(2) . . ?
C12 C13 C14 120.4(2) . . ?
C15 C14 C13 119.6(2) . . ?
C15 C14 H14 120.2 . . ?
C13 C14 H14 120.2 . . ?
C14 C15 C10 120.7(2) . . ?
C14 C15 H15 119.7 . . ?
C10 C15 H15 119.7 . . ?
O18 C16 H16A 109.5 . . ?
O18 C16 H16B 109.5 . . ?
H16A C16 H16B 109.5 . . ?
O18 C16 H16C 109.5 . . ?
H16A C16 H16C 109.5 . . ?
H16B C16 H16C 109.5 . . ?
C18 C17 C22 118.9(2) . . ?
C18 C17 P1 121.05(18) . . ?
C22 C17 P1 119.35(16) . . ?
C19 C18 C17 121.1(2) . . ?
C19 C18 H18 119.5 . . ?
C17 C18 H18 119.5 . . ?
C18 C19 C20 119.4(2) . . ?
C18 C19 H19 120.3 . . ?
C20 C19 H19 120.3 . . ?
O19 C20 C19 124.2(2) . . ?
O19 C20 C21 115.4(2) . . ?
C19 C20 C21 120.3(2) . . ?
C22 C21 C20 119.7(2) . . ?
C22 C21 H21 120.1 . . ?
C20 C21 H21 120.1 . . ?
C21 C22 C17 120.5(2) . . ?
C21 C22 H22 119.8 . . ?
C17 C22 H22 119.8 . . ?
O19 C23 H23A 109.5 . . ?
O19 C23 H23B 109.5 . . ?
H23A C23 H23B 109.5 . . ?
O19 C23 H23C 109.5 . . ?
H23A C23 H23C 109.5 . . ?
H23B C23 H23C 109.5 . . ?
C25 C24 C29 119.0(2) . . ?
C25 C24 P2 117.82(17) . . ?
C29 C24 P2 123.18(17) . . ?
C26 C25 C24 121.0(2) . . ?
C26 C25 H25 119.5 . . ?
C24 C25 H25 119.5 . . ?
C27 C26 C25 119.2(2) . . ?
C27 C26 H26 120.4 . . ?
C25 C26 H26 120.4 . . ?
O21 C27 C26 124.4(2) . . ?
O21 C27 C28 115.1(2) . . ?
C26 C27 C28 120.5(2) . . ?
C29 C28 C27 120.0(2) . . ?
C29 C28 H28 120.0 . . ?
C27 C28 H28 120.0 . . ?
C28 C29 C24 120.2(2) . . ?
C28 C29 H29 119.9 . . ?
C24 C29 H29 119.9 . . ?
O21 C30 H30A 109.5 . . ?
O21 C30 H30B 109.5 . . ?
H30A C30 H30B 109.5 . . ?
O21 C30 H30C 109.5 . . ?
H30A C30 H30C 109.5 . . ?
H30B C30 H30C 109.5 . . ?
C32 C31 C36 118.5(2) . . ?
C32 C31 P2 122.83(17) . . ?
C36 C31 P2 118.50(17) . . ?
C33 C32 C31 121.4(2) . . ?
C33 C32 H32 119.3 . . ?
C31 C32 H32 119.3 . . ?
C32 C33 C34 119.2(2) . . ?
C32 C33 H33 120.4 . . ?
C34 C33 H33 120.4 . . ?
O22 C34 C35 115.3(2) . . ?
O22 C34 C33 124.4(2) . . ?
C35 C34 C33 120.3(2) . . ?
C36 C35 C34 120.1(2) . . ?
C36 C35 H35 119.9 . . ?
C34 C35 H35 119.9 . . ?
C35 C36 C31 120.5(2) . . ?
C35 C36 H36 119.8 . . ?
C31 C36 H36 119.8 . . ?
O22 C37 H37A 109.5 . . ?
O22 C37 H37B 109.5 . . ?
H37A C37 H37B 109.5 . . ?
O22 C37 H37C 109.5 . . ?
H37A C37 H37C 109.5 . . ?
H37B C37 H37C 109.5 . . ?
C43 C38 C39 118.7(2) . . ?
C43 C38 P3 123.29(17) . . ?
C39 C38 P3 117.88(17) . . ?
C40 C39 C38 120.8(2) . . ?
C40 C39 H39 119.6 . . ?
C38 C39 H39 119.6 . . ?
C39 C40 C41 120.1(2) . . ?
C39 C40 H40 119.9 . . ?
C41 C40 H40 119.9 . . ?
O24 C41 C42 124.8(2) . . ?
O24 C41 C40 115.3(2) . . ?
C42 C41 C40 119.9(2) . . ?
C41 C42 C43 119.3(2) . . ?
C41 C42 H42 120.3 . . ?
C43 C42 H42 120.3 . . ?
C38 C43 C42 121.1(2) . . ?
C38 C43 H43 119.5 . . ?
C42 C43 H43 119.5 . . ?
O24 C44 H44A 109.5 . . ?
O24 C44 H44B 109.5 . . ?
H44A C44 H44B 109.5 . . ?
O24 C44 H44C 109.5 . . ?
H44A C44 H44C 109.5 . . ?
H44B C44 H44C 109.5 . . ?
C50 C45 C46 119.0(2) . . ?
C50 C45 P3 122.05(17) . . ?
C46 C45 P3 118.97(17) . . ?
C47 C46 C45 120.6(2) . . ?
C47 C46 H46 119.7 . . ?
C45 C46 H46 119.7 . . ?
C46 C47 C48 119.6(2) . . ?
C46 C47 H47 120.2 . . ?
C48 C47 H47 120.2 . . ?
O25 C48 C49 123.9(2) . . ?
O25 C48 C47 115.3(2) . . ?
C49 C48 C47 120.8(2) . . ?
C48 C49 C50 118.9(2) . . ?
C48 C49 H49 120.6 . . ?
C50 C49 H49 120.6 . . ?
C49 C50 C45 121.0(2) . . ?
C49 C50 H50 119.5 . . ?
C45 C50 H50 119.5 . . ?
O25 C51 H51A 109.5 . . ?
O25 C51 H51B 109.5 . . ?
H51A C51 H51B 109.5 . . ?
O25 C51 H51C 109.5 . . ?
H51A C51 H51C 109.5 . . ?
H51B C51 H51C 109.5 . . ?
O26 C52 C53 110.0(2) . . ?
O26 C52 H52A 109.7 . . ?
C53 C52 H52A 109.7 . . ?
O26 C52 H52B 109.7 . . ?
C53 C52 H52B 109.7 . . ?
H52A C52 H52B 108.2 . . ?
C52 C53 H53A 109.5 . . ?
C52 C53 H53B 109.5 . . ?
H53A C53 H53B 109.5 . . ?
C52 C53 H53C 109.5 . . ?
H53A C53 H53C 109.5 . . ?
H53B C53 H53C 109.5 . . ?
C1 O14 P2 119.41(12) . . ?
C2 O15 P3 125.43(14) . . ?
C9 O16 P1 119.20(13) . . ?
C13 O18 C16 116.3(2) . . ?
C20 O19 C23 117.4(2) . . ?
C27 O21 C30 117.1(2) . . ?
C34 O22 C37 117.3(2) . . ?
C41 O24 C44 117.2(2) . . ?
C48 O25 C51 117.54(18) . . ?
C52 O26 C52 113.3(3) . 2 ?
H27A O27 H27B 106(3) . . ?
O17 P1 O16 113.82(9) . . ?
O17 P1 C10 113.25(10) . . ?
O16 P1 C10 104.50(9) . . ?
O17 P1 C17 113.96(10) . . ?
O16 P1 C17 100.21(9) . . ?
C10 P1 C17 110.00(10) . . ?
O20 P2 O14 113.74(9) . . ?
O20 P2 C24 113.73(10) . . ?
O14 P2 C24 100.06(9) . . ?
O20 P2 C31 111.48(10) . . ?
O14 P2 C31 106.47(9) . . ?
C24 P2 C31 110.63(10) . . ?
O23 P3 O15 115.12(9) . . ?
O23 P3 C45 114.14(10) . . ?
O15 P3 C45 99.22(9) . . ?
O23 P3 C38 114.62(10) . . ?
O15 P3 C38 104.45(9) . . ?
C45 P3 C38 107.76(10) . . ?

loop_
_geom_bond_atom_site_label_1
_geom_bond_atom_site_label_2
_geom_bond_distance
_geom_bond_site_symmetry_2
_geom_bond_publ_flag
C1 C6 1.369(3) . ?
C1 O14 1.391(3) . ?
C1 C2 1.398(3) . ?
C2 C3 1.371(3) . ?
C2 O15 1.376(2) . ?
C3 C4 1.408(3) . ?
C3 H3 0.9500 . ?
C4 C5 1.412(3) . ?
C4 C4 1.462(4) 2 ?
C5 C6 1.401(3) . ?
C5 C7 1.466(3) . ?
C6 H6 0.9500 . ?
C7 C7 1.406(4) 2 ?
C7 C8 1.408(3) . ?
C8 C9 1.371(3) . ?
C8 H8 0.9500 . ?
C9 O16 1.397(2) . ?
C9 C9 1.399(4) 2 ?
C10 C11 1.389(3) . ?
C10 C15 1.395(3) . ?
C10 P1 1.776(2) . ?
C11 C12 1.384(4) . ?
C11 H11 0.9500 . ?
C12 C13 1.388(4) . ?
C12 H12 0.9500 . ?
C13 O18 1.353(3) . ?
C13 C14 1.394(3) . ?
C14 C15 1.379(3) . ?
C14 H14 0.9500 . ?
C15 H15 0.9500 . ?
C16 O18 1.434(3) . ?
C16 H16A 0.9800 . ?
C16 H16B 0.9800 . ?
C16 H16C 0.9800 . ?
C17 C18 1.388(3) . ?
C17 C22 1.404(3) . ?
C17 P1 1.779(2) . ?
C18 C19 1.386(3) . ?
C18 H18 0.9500 . ?
C19 C20 1.387(4) . ?
C19 H19 0.9500 . ?
C20 O19 1.356(3) . ?
C20 C21 1.398(4) . ?
C21 C22 1.379(3) . ?
C21 H21 0.9500 . ?
C22 H22 0.9500 . ?
C23 O19 1.431(4) . ?
C23 H23A 0.9800 . ?
C23 H23B 0.9800 . ?
C23 H23C 0.9800 . ?
C24 C25 1.393(3) . ?
C24 C29 1.403(3) . ?
C24 P2 1.772(2) . ?
C25 C26 1.390(3) . ?
C25 H25 0.9500 . ?
C26 C27 1.386(3) . ?
C26 H26 0.9500 . ?
C27 O21 1.361(3) . ?
C27 C28 1.395(3) . ?
C28 C29 1.381(3) . ?
C28 H28 0.9500 . ?
C29 H29 0.9500 . ?
C30 O21 1.432(3) . ?
C30 H30A 0.9800 . ?
C30 H30B 0.9800 . ?
C30 H30C 0.9800 . ?
C31 C32 1.390(3) . ?
C31 C36 1.403(3) . ?
C31 P2 1.788(2) . ?
C32 C33 1.388(3) . ?
C32 H32 0.9500 . ?
C33 C34 1.392(3) . ?
C33 H33 0.9500 . ?
C34 O22 1.362(3) . ?
C34 C35 1.386(4) . ?
C35 C36 1.383(3) . ?
C35 H35 0.9500 . ?
C36 H36 0.9500 . ?
C37 O22 1.436(3) . ?
C37 H37A 0.9800 . ?
C37 H37B 0.9800 . ?
C37 H37C 0.9800 . ?
C38 C43 1.387(3) . ?
C38 C39 1.396(3) . ?
C38 P3 1.786(2) . ?
C39 C40 1.373(4) . ?
C39 H39 0.9500 . ?
C40 C41 1.396(4) . ?
C40 H40 0.9500 . ?
C41 O24 1.366(3) . ?
C41 C42 1.387(3) . ?
C42 C43 1.393(3) . ?
C42 H42 0.9500 . ?
C43 H43 0.9500 . ?
C44 O24 1.429(3) . ?
C44 H44A 0.9800 . ?
C44 H44B 0.9800 . ?
C44 H44C 0.9800 . ?
C45 C50 1.391(3) . ?
C45 C46 1.400(3) . ?
C45 P3 1.784(2) . ?
C46 C47 1.374(3) . ?
C46 H46 0.9500 . ?
C47 C48 1.396(3) . ?
C47 H47 0.9500 . ?
C48 O25 1.367(3) . ?
C48 C49 1.386(3) . ?
C49 C50 1.390(3) . ?
C49 H49 0.9500 . ?
C50 H50 0.9500 . ?
C51 O25 1.425(3) . ?
C51 H51A 0.9800 . ?
C51 H51B 0.9800 . ?
C51 H51C 0.9800 . ?
C52 O26 1.418(3) . ?
C52 C53 1.503(5) . ?
C52 H52A 0.9900 . ?
C52 H52B 0.9900 . ?
C53 H53A 0.9800 . ?
C53 H53B 0.9800 . ?
C53 H53C 0.9800 . ?
O14 P2 1.6153(15) . ?
O15 P3 1.6181(15) . ?
O16 P1 1.6172(15) . ?
O17 P1 1.4732(16) . ?
O20 P2 1.4755(16) . ?
O23 P3 1.4744(17) . ?
O26 C52 1.418(3) 2 ?
O27 H27A 1.07(4) . ?
O27 H27B 1.00(4) . ?

loop_
_geom_torsion_atom_site_label_1
_geom_torsion_atom_site_label_2
_geom_torsion_atom_site_label_3
_geom_torsion_atom_site_label_4
_geom_torsion
_geom_torsion_site_symmetry_1
_geom_torsion_site_symmetry_2
_geom_torsion_site_symmetry_3
_geom_torsion_site_symmetry_4
_geom_torsion_publ_flag
C6 C1 C2 C3 -1.7(3) . . . . ?
O14 C1 C2 C3 -178.78(18) . . . . ?
C6 C1 C2 O15 179.05(18) . . . . ?
O14 C1 C2 O15 2.0(3) . . . . ?
O15 C2 C3 C4 179.83(19) . . . . ?
C1 C2 C3 C4 0.7(3) . . . . ?
C2 C3 C4 C5 1.0(3) . . . . ?
C2 C3 C4 C4 -178.9(2) . . . 2 ?
C3 C4 C5 C6 -1.6(3) . . . . ?
C4 C4 C5 C6 178.3(2) 2 . . . ?
C3 C4 C5 C7 179.43(18) . . . . ?
C4 C4 C5 C7 -0.7(3) 2 . . . ?
O14 C1 C6 C5 178.03(17) . . . . ?
C2 C1 C6 C5 1.1(3) . . . . ?
C4 C5 C6 C1 0.6(3) . . . . ?
C7 C5 C6 C1 179.54(18) . . . . ?
C6 C5 C7 C7 -178.2(2) . . . 2 ?
C4 C5 C7 C7 0.7(3) . . . 2 ?
C6 C5 C7 C8 1.0(3) . . . . ?
C4 C5 C7 C8 179.93(18) . . . . ?
C7 C7 C8 C9 -0.4(3) 2 . . . ?
C5 C7 C8 C9 -179.60(18) . . . . ?
C7 C8 C9 O16 -177.60(18) . . . . ?
C7 C8 C9 C9 -0.5(4) . . . 2 ?
C15 C10 C11 C12 1.4(4) . . . . ?
P1 C10 C11 C12 -175.5(2) . . . . ?
C10 C11 C12 C13 -0.2(4) . . . . ?
C11 C12 C13 O18 177.3(2) . . . . ?
C11 C12 C13 C14 -1.9(4) . . . . ?
O18 C13 C14 C15 -176.6(2) . . . . ?
C12 C13 C14 C15 2.6(4) . . . . ?
C13 C14 C15 C10 -1.4(3) . . . . ?
C11 C10 C15 C14 -0.6(3) . . . . ?
P1 C10 C15 C14 176.22(17) . . . . ?
C22 C17 C18 C19 -0.8(3) . . . . ?
P1 C17 C18 C19 169.37(18) . . . . ?
C17 C18 C19 C20 -1.1(3) . . . . ?
C18 C19 C20 O19 -177.0(2) . . . . ?
C18 C19 C20 C21 2.5(4) . . . . ?
O19 C20 C21 C22 177.6(2) . . . . ?
C19 C20 C21 C22 -1.9(4) . . . . ?
C20 C21 C22 C17 0.0(4) . . . . ?
C18 C17 C22 C21 1.4(3) . . . . ?
P1 C17 C22 C21 -168.97(19) . . . . ?
C29 C24 C25 C26 0.8(3) . . . . ?
P2 C24 C25 C26 -178.17(17) . . . . ?
C24 C25 C26 C27 0.6(3) . . . . ?
C25 C26 C27 O21 177.1(2) . . . . ?
C25 C26 C27 C28 -2.3(3) . . . . ?
O21 C27 C28 C29 -176.8(2) . . . . ?
C26 C27 C28 C29 2.6(3) . . . . ?
C27 C28 C29 C24 -1.2(3) . . . . ?
C25 C24 C29 C28 -0.5(3) . . . . ?
P2 C24 C29 C28 178.41(17) . . . . ?
C36 C31 C32 C33 -0.9(3) . . . . ?
P2 C31 C32 C33 174.78(17) . . . . ?
C31 C32 C33 C34 1.0(3) . . . . ?
C32 C33 C34 O22 179.1(2) . . . . ?
C32 C33 C34 C35 0.3(3) . . . . ?
O22 C34 C35 C36 179.5(2) . . . . ?
C33 C34 C35 C36 -1.6(4) . . . . ?
C34 C35 C36 C31 1.7(4) . . . . ?
C32 C31 C36 C35 -0.4(3) . . . . ?
P2 C31 C36 C35 -176.31(18) . . . . ?
C43 C38 C39 C40 -2.0(4) . . . . ?
P3 C38 C39 C40 173.8(2) . . . . ?
C38 C39 C40 C41 1.0(4) . . . . ?
C39 C40 C41 O24 -179.0(2) . . . . ?
C39 C40 C41 C42 1.3(4) . . . . ?
O24 C41 C42 C43 177.7(2) . . . . ?
C40 C41 C42 C43 -2.6(4) . . . . ?
C39 C38 C43 C42 0.7(3) . . . . ?
P3 C38 C43 C42 -174.84(18) . . . . ?
C41 C42 C43 C38 1.6(4) . . . . ?
C50 C45 C46 C47 1.0(3) . . . . ?
P3 C45 C46 C47 -179.48(18) . . . . ?
C45 C46 C47 C48 0.1(4) . . . . ?
C46 C47 C48 O25 177.1(2) . . . . ?
C46 C47 C48 C49 -1.7(4) . . . . ?
O25 C48 C49 C50 -176.6(2) . . . . ?
C47 C48 C49 C50 2.1(3) . . . . ?
C48 C49 C50 C45 -1.0(3) . . . . ?
C46 C45 C50 C49 -0.6(3) . . . . ?
P3 C45 C50 C49 179.94(17) . . . . ?
C6 C1 O14 P2 76.2(2) . . . . ?
C2 C1 O14 P2 -106.76(18) . . . . ?
C3 C2 O15 P3 24.9(3) . . . . ?
C1 C2 O15 P3 -155.93(15) . . . . ?
C8 C9 O16 P1 -70.7(2) . . . . ?
C9 C9 O16 P1 112.2(2) 2 . . . ?
C12 C13 O18 C16 4.4(4) . . . . ?
C14 C13 O18 C16 -176.4(2) . . . . ?
C19 C20 O19 C23 1.7(4) . . . . ?
C21 C20 O19 C23 -177.9(2) . . . . ?
C26 C27 O21 C30 -11.6(3) . . . . ?
C28 C27 O21 C30 167.8(2) . . . . ?
C35 C34 O22 C37 -172.9(2) . . . . ?
C33 C34 O22 C37 8.2(3) . . . . ?
C42 C41 O24 C44 -3.0(4) . . . . ?
C40 C41 O24 C44 177.3(2) . . . . ?
C49 C48 O25 C51 3.5(3) . . . . ?
C47 C48 O25 C51 -175.3(2) . . . . ?
C53 C52 O26 C52 -167.8(3) . . . 2 ?
C9 O16 P1 O17 56.50(17) . . . . ?
C9 O16 P1 C10 -67.54(16) . . . . ?
C9 O16 P1 C17 178.54(15) . . . . ?
C11 C10 P1 O17 -0.8(2) . . . . ?
C15 C10 P1 O17 -177.65(17) . . . . ?
C11 C10 P1 O16 123.58(19) . . . . ?
C15 C10 P1 O16 -53.25(19) . . . . ?
C11 C10 P1 C17 -129.62(19) . . . . ?
C15 C10 P1 C17 53.5(2) . . . . ?
C18 C17 P1 O17 -100.8(2) . . . . ?
C22 C17 P1 O17 69.3(2) . . . . ?
C18 C17 P1 O16 137.22(18) . . . . ?
C22 C17 P1 O16 -52.67(19) . . . . ?
C18 C17 P1 C10 27.6(2) . . . . ?
C22 C17 P1 C10 -162.32(18) . . . . ?
C1 O14 P2 O20 -68.02(16) . . . . ?
C1 O14 P2 C24 170.35(15) . . . . ?
C1 O14 P2 C31 55.16(16) . . . . ?
C25 C24 P2 O20 19.2(2) . . . . ?
C29 C24 P2 O20 -159.76(18) . . . . ?
C25 C24 P2 O14 140.82(17) . . . . ?
C29 C24 P2 O14 -38.1(2) . . . . ?
C25 C24 P2 C31 -107.18(18) . . . . ?
C29 C24 P2 C31 73.9(2) . . . . ?
C32 C31 P2 O20 -146.65(18) . . . . ?
C36 C31 P2 O20 29.0(2) . . . . ?
C32 C31 P2 O14 88.8(2) . . . . ?
C36 C31 P2 O14 -95.53(18) . . . . ?
C32 C31 P2 C24 -19.0(2) . . . . ?
C36 C31 P2 C24 156.64(17) . . . . ?
C2 O15 P3 O23 35.5(2) . . . . ?
C2 O15 P3 C45 157.75(17) . . . . ?
C2 O15 P3 C38 -91.09(18) . . . . ?
C50 C45 P3 O23 -160.54(17) . . . . ?
C46 C45 P3 O23 19.9(2) . . . . ?
C50 C45 P3 O15 76.50(19) . . . . ?
C46 C45 P3 O15 -103.01(18) . . . . ?
C50 C45 P3 C38 -32.0(2) . . . . ?
C46 C45 P3 C38 148.48(17) . . . . ?
C43 C38 P3 O23 -134.01(19) . . . . ?
C39 C38 P3 O23 50.4(2) . . . . ?
C43 C38 P3 O15 -7.1(2) . . . . ?
C39 C38 P3 O15 177.31(18) . . . . ?
C43 C38 P3 C45 97.7(2) . . . . ?
C39 C38 P3 C45 -77.8(2) . . . . ?
